data_4122510
loop_
_publ_author_name
'Zhao, Xiang'
'Wong, Matthew'
'Mao, Chengyu'
'Trieu, Thuong Xinh'
'Zhang, Jian'
'Feng, Pingyun'
'Bu, Xianhui'

_publ_section_title
;
 Size-selective crystallization of homochiral camphorate metal-organic
 frameworks for lanthanide separation.
;
_journal_issue 36
_journal_name_full 'Journal of the American Chemical Society'
_journal_page_first 12572
_journal_page_last 12575
_journal_paper_doi 10.1021/ja5067306
_journal_volume 136
_journal_year 2014
_chemical_absolute_configuration rm
_chemical_formula_moiety 'C12 H18 La O7'
_chemical_formula_sum 'C12 H18 La O7'
_chemical_formula_weight 413.17
_chemical_name_systematic
; 
 ? 
;
_space_group_IT_number 170
_symmetry_cell_setting hexagonal
_symmetry_space_group_name_Hall 'P 65'
_symmetry_space_group_name_H-M 'P 65'
_atom_sites_solution_hydrogens geom
_atom_sites_solution_primary direct
_atom_sites_solution_secondary difmap
_audit_creation_method SHELXL-97
_cell_angle_alpha 90.00
_cell_angle_beta 90.00
_cell_angle_gamma 120.00
_cell_formula_units_Z 6
_cell_length_a 11.005
_cell_length_b 11.005
_cell_length_c 21.5849(2)
_cell_measurement_temperature 173(2)
_cell_volume 2263.92(2)
_computing_structure_refinement 'SHELXL-97 (Sheldrick, 1997)'
_computing_structure_solution 'SHELXS-97 (Sheldrick, 1990)'
_diffrn_ambient_temperature 173(2)
_diffrn_measured_fraction_theta_full 0.999
_diffrn_measured_fraction_theta_max 0.999
_diffrn_radiation_monochromator graphite
_diffrn_radiation_source 'fine-focus sealed tube'
_diffrn_radiation_type MoK\a
_diffrn_radiation_wavelength 0.71073
_diffrn_reflns_av_R_equivalents 0.0288
_diffrn_reflns_av_sigmaI/netI 0.0365
_diffrn_reflns_limit_h_max 11
_diffrn_reflns_limit_h_min -11
_diffrn_reflns_limit_k_max 12
_diffrn_reflns_limit_k_min -13
_diffrn_reflns_limit_l_max 24
_diffrn_reflns_limit_l_min -25
_diffrn_reflns_number 10133
_diffrn_reflns_theta_full 25.00
_diffrn_reflns_theta_max 25.00
_diffrn_reflns_theta_min 2.34
_exptl_absorpt_coefficient_mu 2.856
_exptl_absorpt_correction_T_max 0.7452
_exptl_absorpt_correction_T_min 0.6589
_exptl_absorpt_correction_type multi-scan
_exptl_absorpt_process_details 'SADABS 2012/1'
_exptl_crystal_colour colorless
_exptl_crystal_density_diffrn 1.818
_exptl_crystal_density_method 'not measured'
_exptl_crystal_description prism
_exptl_crystal_F_000 1218
_exptl_crystal_size_max 0.072
_exptl_crystal_size_mid 0.065
_exptl_crystal_size_min 0.058
_refine_diff_density_max 0.554
_refine_diff_density_min -0.315
_refine_diff_density_rms 0.079
_refine_ls_abs_structure_details 'Flack H D (1983), Acta Cryst. A39, 876-881'
_refine_ls_abs_structure_Flack -0.02(2)
_refine_ls_extinction_method none
_refine_ls_goodness_of_fit_ref 1.081
_refine_ls_hydrogen_treatment constr
_refine_ls_matrix_type full
_refine_ls_number_parameters 181
_refine_ls_number_reflns 2587
_refine_ls_number_restraints 13
_refine_ls_restrained_S_all 1.107
_refine_ls_R_factor_all 0.0330
_refine_ls_R_factor_gt 0.0287
_refine_ls_shift/su_max 0.001
_refine_ls_shift/su_mean 0.000
_refine_ls_structure_factor_coef Fsqd
_refine_ls_weighting_details 'calc w=1/[\s^2^(Fo^2^)+(0.0272P)^2^+0.8109P] where P=(Fo^2^+2Fc^2^)/3'
_refine_ls_weighting_scheme calc
_refine_ls_wR_factor_gt 0.0562
_refine_ls_wR_factor_ref 0.0581
_reflns_number_gt 2391
_reflns_number_total 2587
_reflns_threshold_expression >2sigma(I)
_cod_data_source_file ja5067306_si_002.cif
_cod_data_source_block CPM-25-La
_cod_depositor_comments
;
The following automatic conversions were performed:

'_symmetry_cell_setting' value 'Hexagonal' changed to 'hexagonal'
according to
/home/saulius/struct/COD-crude-data--automatic-downloads/rss-feeds/ACS/lib/dictionaries/cif_core.dic
dictionary named 'cif_core.dic' version 2.4.2 from 2011-04-26.

Automatic conversion script
Id: cif_fix_values 2281 2013-09-26 08:29:07Z andrius 

 Adding full bibliography for 4122510--4122534.cif.
;
_cod_database_code 4122510

loop_
_symmetry_equiv_pos_as_xyz
'x, y, z'
'-y, x-y, z+2/3'
'-x+y, -x, z+1/3'
'-x, -y, z+1/2'
'y, -x+y, z+1/6'
'x-y, x, z+5/6'

loop_
_atom_site_label
_atom_site_type_symbol
_atom_site_fract_x
_atom_site_fract_y
_atom_site_fract_z
_atom_site_U_iso_or_equiv
_atom_site_adp_type
_atom_site_occupancy
_atom_site_symmetry_multiplicity
_atom_site_calc_flag
_atom_site_refinement_flags
La1 La 0.77426(3) -0.02999(3) 0.16015(2) 0.02841(10) Uani 1 1 d .
O1W O 0.7687(6) 0.1110(6) 0.06137(19) 0.0646(15) Uani 1 1 d .
H1WA H 0.7981 0.0884 0.0312 0.097 Uiso 1 1 calc R
O2 O 0.8063(7) 0.1904(6) 0.2005(3) 0.093(2) Uani 1 1 d U
C1 C 0.6746(7) 0.3090(6) 0.2187(3) 0.0406(15) Uani 1 1 d .
C2 C 0.7494(8) 0.4715(7) 0.2099(3) 0.0540(19) Uani 1 1 d .
C6 C 0.7775(8) 0.2617(8) 0.2348(4) 0.057(2) Uani 1 1 d .
C8 C 0.8784(9) 0.5181(10) 0.1686(6) 0.108(4) Uani 1 1 d .
H8A H 0.9254 0.6180 0.1631 0.162 Uiso 1 1 calc R
H8B H 0.8495 0.4729 0.1290 0.162 Uiso 1 1 calc R
H8C H 0.9412 0.4926 0.1878 0.162 Uiso 1 1 calc R
O6 O 0.9401(4) -0.0432(5) 0.0759(2) 0.0393(11) Uani 1 1 d .
O5 O 1.0306(5) 0.1595(5) 0.1232(2) 0.0563(14) Uani 1 1 d .
C12 C 1.0410(7) 0.0807(7) 0.0839(3) 0.0399(16) Uani 1 1 d .
C11 C 1.1748(7) 0.1331(8) 0.0479(3) 0.064(2) Uani 1 1 d .
H11A H 1.1954 0.2175 0.0264 0.097 Uiso 1 1 calc R
H11B H 1.1645 0.0630 0.0186 0.097 Uiso 1 1 calc R
H11C H 1.2502 0.1522 0.0759 0.097 Uiso 1 1 calc R
C5 C 0.5945(10) 0.2541(8) 0.1585(5) 0.096(3) Uani 1 1 d .
H5A H 0.5120 0.1628 0.1650 0.115 Uiso 1 1 calc R
H5B H 0.6533 0.2444 0.1277 0.115 Uiso 1 1 calc R
C9 C 0.7943(12) 0.5537(10) 0.2704(4) 0.092(3) Uani 1 1 d U
H9A H 0.8402 0.6524 0.2616 0.138 Uiso 1 1 calc R
H9B H 0.8578 0.5327 0.2920 0.138 Uiso 1 1 calc R
H9C H 0.7132 0.5278 0.2957 0.138 Uiso 1 1 calc R
O1 O 0.8357(8) 0.2973(8) 0.2860(3) 0.097(2) Uani 1 1 d .
O3 O 0.7316(6) 0.7356(5) 0.1755(2) 0.0639(15) Uani 1 1 d .
C10 C 0.7006(7) 0.6288(8) 0.1429(3) 0.0459(17) Uani 1 1 d .
C3 C 0.6377(6) 0.4882(6) 0.1754(3) 0.0399(15) Uani 1 1 d .
H3A H 0.5746 0.4892 0.2072 0.048 Uiso 1 1 calc R
C4 C 0.5494(10) 0.3629(9) 0.1353(4) 0.085(3) Uani 1 1 d .
H4A H 0.5710 0.3850 0.0917 0.101 Uiso 1 1 calc R
H4B H 0.4501 0.3276 0.1419 0.101 Uiso 1 1 calc R
O4 O 0.7179(6) 0.6327(6) 0.0864(2) 0.0735(16) Uani 1 1 d .
C7 C 0.5672(10) 0.2663(11) 0.2722(4) 0.091(3) Uani 1 1 d .
H7A H 0.5201 0.1664 0.2777 0.137 Uiso 1 1 calc R
H7B H 0.4996 0.2942 0.2623 0.137 Uiso 1 1 calc R
H7C H 0.6152 0.3118 0.3097 0.137 Uiso 1 1 calc R

loop_
_atom_site_aniso_label
_atom_site_aniso_U_11
_atom_site_aniso_U_22
_atom_site_aniso_U_33
_atom_site_aniso_U_23
_atom_site_aniso_U_13
_atom_site_aniso_U_12
La1 0.02942(19) 0.02824(19) 0.02818(14) -0.00011(14) -0.00242(14) 0.01488(16)
O1W 0.106(4) 0.079(4) 0.040(2) 0.005(2) 0.001(2) 0.070(4)
O2 0.082(4) 0.047(3) 0.162(5) -0.016(3) 0.039(4) 0.041(3)
C1 0.051(4) 0.028(4) 0.048(3) 0.009(3) 0.002(3) 0.024(3)
C2 0.068(5) 0.038(4) 0.059(4) 0.001(3) -0.012(4) 0.029(4)
C6 0.064(5) 0.043(4) 0.068(5) 0.022(4) 0.029(4) 0.028(4)
C8 0.065(6) 0.086(7) 0.200(11) 0.097(8) 0.061(7) 0.059(6)
O6 0.035(2) 0.032(3) 0.0418(19) -0.009(2) -0.006(2) 0.010(2)
O5 0.056(3) 0.037(3) 0.053(3) -0.012(2) 0.012(2) 0.006(3)
C12 0.036(4) 0.041(4) 0.035(3) -0.003(3) 0.001(3) 0.013(4)
C11 0.038(4) 0.066(5) 0.065(5) -0.008(4) 0.013(3) 0.008(4)
C5 0.115(8) 0.054(5) 0.101(6) -0.030(6) -0.039(7) 0.029(6)
C9 0.131(7) 0.078(6) 0.084(5) -0.028(4) -0.049(5) 0.065(5)
O1 0.128(6) 0.131(6) 0.083(4) 0.040(4) 0.011(4) 0.104(5)
O3 0.091(4) 0.034(3) 0.076(4) -0.002(2) -0.012(3) 0.038(3)
C10 0.050(4) 0.055(5) 0.044(4) 0.012(3) -0.002(3) 0.034(4)
C3 0.043(4) 0.037(4) 0.043(3) 0.007(3) -0.007(3) 0.022(3)
C4 0.080(7) 0.051(5) 0.104(7) -0.019(4) -0.043(5) 0.018(5)
O4 0.103(5) 0.083(4) 0.045(3) 0.026(3) 0.019(3) 0.055(4)
C7 0.079(7) 0.116(9) 0.094(7) 0.021(5) 0.031(5) 0.061(7)

loop_
_atom_type_symbol
_atom_type_description
_atom_type_scat_dispersion_real
_atom_type_scat_dispersion_imag
_atom_type_scat_source
C C 0.0033 0.0016 'International Tables Vol C Tables 4.2.6.8 and 6.1.1.4'
H H 0.0000 0.0000 'International Tables Vol C Tables 4.2.6.8 and 6.1.1.4'
O O 0.0106 0.0060 'International Tables Vol C Tables 4.2.6.8 and 6.1.1.4'
La La -0.2871 2.4523 'International Tables Vol C Tables 4.2.6.8 and 6.1.1.4'

loop_
_geom_angle_atom_site_label_1
_geom_angle_atom_site_label_2
_geom_angle_atom_site_label_3
_geom_angle
_geom_angle_site_symmetry_1
_geom_angle_site_symmetry_3
O3 La1 O1 79.7(2) 1_545 6_544
O3 La1 O4 82.02(19) 1_545 5
O1 La1 O4 77.9(2) 6_544 5
O3 La1 O2 151.0(2) 1_545 .
O1 La1 O2 108.4(2) 6_544 .
O4 La1 O2 73.0(2) 5 .
O3 La1 O6 80.26(16) 1_545 5_665
O1 La1 O6 151.4(2) 6_544 5_665
O4 La1 O6 79.34(18) 5 5_665
O2 La1 O6 80.9(2) . 5_665
O3 La1 O6 78.73(17) 1_545 .
O1 La1 O6 106.0(2) 6_544 .
O4 La1 O6 159.21(17) 5 .
O2 La1 O6 122.96(18) . .
O6 La1 O6 89.71(11) 5_665 .
O3 La1 O1W 133.51(16) 1_545 .
O1 La1 O1W 74.5(2) 6_544 .
O4 La1 O1W 127.69(17) 5 .
O2 La1 O1W 74.9(2) . .
O6 La1 O1W 133.79(16) 5_665 .
O6 La1 O1W 72.33(15) . .
O3 La1 O5 116.39(19) 1_545 .
O1 La1 O5 139.74(19) 6_544 .
O4 La1 O5 137.91(16) 5 .
O2 La1 O5 75.95(18) . .
O6 La1 O5 68.19(15) 5_665 .
O6 La1 O5 48.88(14) . .
O1W La1 O5 68.06(17) . .
O3 La1 C12 97.81(19) 1_545 .
O1 La1 C12 125.0(2) 6_544 .
O4 La1 C12 156.88(18) 5 .
O2 La1 C12 99.49(19) . .
O6 La1 C12 77.86(16) 5_665 .
O6 La1 C12 24.52(13) . .
O1W La1 C12 68.34(18) . .
O5 La1 C12 24.36(15) . .
C6 O2 La1 153.8(5) . .
C6 C1 C5 116.7(6) . .
C6 C1 C7 108.3(5) . .
C5 C1 C7 108.3(7) . .
C6 C1 C2 111.6(6) . .
C5 C1 C2 102.8(5) . .
C7 C1 C2 108.8(6) . .
C3 C2 C9 112.9(6) . .
C3 C2 C8 110.1(6) . .
C9 C2 C8 109.2(8) . .
C3 C2 C1 101.7(5) . .
C9 C2 C1 113.9(6) . .
C8 C2 C1 108.8(6) . .
O2 C6 O1 118.8(8) . .
O2 C6 C1 124.0(8) . .
O1 C6 C1 117.2(7) . .
C12 O6 La1 143.2(4) . 6_544
C12 O6 La1 96.0(4) . .
La1 O6 La1 112.21(14) 6_544 .
C12 O5 La1 95.1(4) . .
O5 C12 O6 120.0(6) . .
O5 C12 C11 119.6(6) . .
O6 C12 C11 120.3(6) . .
O5 C12 La1 60.6(3) . .
O6 C12 La1 59.5(3) . .
C11 C12 La1 177.9(5) . .
C1 C5 C4 108.0(6) . .
C6 O1 La1 121.2(6) . 5_665
C10 O3 La1 137.8(4) . 1_565
O4 C10 O3 123.6(6) . .
O4 C10 C3 118.5(6) . .
O3 C10 C3 117.8(5) . .
C4 C3 C10 115.2(5) . .
C4 C3 C2 111.2(6) . .
C10 C3 C2 111.4(5) . .
C3 C4 C5 102.0(6) . .
C10 O4 La1 147.8(5) . 6_554

loop_
_geom_bond_atom_site_label_1
_geom_bond_atom_site_label_2
_geom_bond_distance
_geom_bond_site_symmetry_2
La1 O3 2.403(4) 1_545
La1 O1 2.421(5) 6_544
La1 O4 2.424(5) 5
La1 O2 2.431(5) .
La1 O6 2.536(4) 5_665
La1 O6 2.632(5) .
La1 O1W 2.656(4) .
La1 O5 2.657(5) .
La1 C12 3.039(7) .
O2 C6 1.230(8) .
C1 C6 1.504(10) .
C1 C5 1.516(11) .
C1 C7 1.549(10) .
C1 C2 1.562(9) .
C2 C3 1.524(9) .
C2 C9 1.523(10) .
C2 C8 1.532(11) .
C6 O1 1.237(10) .
O6 C12 1.268(6) .
O6 La1 2.536(4) 6_544
O5 C12 1.258(7) .
C12 C11 1.502(9) .
C5 C4 1.589(12) .
O1 La1 2.421(5) 5_665
O3 C10 1.260(8) .
O3 La1 2.403(4) 1_565
C10 O4 1.232(7) .
C10 C3 1.515(9) .
C3 C4 1.503(9) .
O4 La1 2.424(5) 6_554
